data_1520653
loop_
_publ_author_name
'Rosling, Ari'
'Hotokka, Matti'
'Klika, Karel D.'
'Fulop, Ferenc'
'Sillanpaa, Reijo'
'Mattinen, Jorma'

_publ_section_title
;
 The Conformational Behaviour of 4,4a,5,6,7,8-Hexahydropyrido[1,2-d]
 [1,3,4]oxadiazine Derivatives Studied by NMR Spectroscopy and Molecular
 Mechanics
;
_journal_name_full 'Acta Chemica Scandinavica'
_journal_page_first 213
_journal_page_last 221
_journal_paper_doi 10.3891/acta.chem.scand.53-0213
_journal_volume 53
_journal_year 1999
_chemical_formula_sum 'C19 H20 N2 O'
_chemical_formula_weight 292.38
_space_group_IT_number 14
_symmetry_cell_setting monoclinic
_symmetry_Int_Tables_number 14
_symmetry_space_group_name_Hall '-P 2ybc'
_symmetry_space_group_name_H-M 'P 1 21/c 1'
_cell_angle_alpha 90
_cell_angle_beta 109.44(2)
_cell_angle_gamma 90
_cell_formula_units_Z 4
_cell_length_a 9.992(4)
_cell_length_b 17.027(8)
_cell_length_c 9.991(4)
_cell_volume 1602.9(12)
_diffrn_ambient_temperature 293
_diffrn_radiation_probe x-ray
_diffrn_radiation_type MoK\a
_diffrn_radiation_wavelength 0.71069
_exptl_absorpt_coefficient_mu 0.076
_exptl_crystal_density_diffrn 1.212
_exptl_crystal_F_000 552
_refine_ls_goodness_of_fit_ref 1.55
_refine_ls_number_parameters 199
_refine_ls_number_reflns 1151
_refine_ls_R_factor_gt 0.053
_refine_ls_wR_factor_gt 0.046
_cod_data_source_file Acta-Chem-Scand-1999-53-213-221-1.cif
_cod_data_source_block 1
_cod_depositor_comments
;
No atomic coordinates in the paper, a dummy atom was added

 The dummy atom was replaced by unknown values. This is the
 standard way of marking entries in the COD that do not contain
 coordinates.

 Antanas Vaitkus,
 2016-12-06
;
_cod_original_sg_symbol_H-M 'P 21/c'
_cod_database_code 1520653

loop_
_symmetry_equiv_pos_site_id
_symmetry_equiv_pos_as_xyz
1 x,y,z
2 -x,1/2+y,1/2-z
3 -x,-y,-z
4 x,1/2-y,1/2+z

loop_
_atom_site_label
_atom_site_type_symbol
_atom_site_fract_x
_atom_site_fract_y
_atom_site_fract_z
_atom_site_U_iso_or_equiv
_atom_site_calc_flag
? ? ? ? ? ? ?
